data_7247533
loop_
_publ_author_name
'Chandu, Palasetty'
'Biswas, Sourabh'
'Garai, Sumit'
'Sureshkumar, Devarajulu'

_publ_section_title
;
 Diastereoselective organophotocatalytic hydrosulfonylation of
 cyclopropenes
;
_journal_issue 22
_journal_name_full 'Green Chemistry'
_journal_page_first 9086
_journal_page_last 9091
_journal_paper_doi 10.1039/D3GC03303A
_journal_volume 25
_journal_year 2023
_chemical_formula_moiety 'C18 H18 O4 S'
_chemical_formula_sum 'C18 H18 O4 S'
_chemical_formula_weight 330.38
_space_group_crystal_system monoclinic
_space_group_IT_number 14
_space_group_name_Hall '-P 2ybc'
_space_group_name_H-M_alt 'P 1 21/c 1'
_atom_sites_solution_hydrogens geom
_atom_sites_solution_primary dual
_audit_creation_date 2023-07-31
_audit_creation_method
;
Olex2 1.3-ac4
(compiled 2019.04.23 svn.r3594 for Rigaku Oxford Diffraction, GUI svn.r5739)
;
_audit_update_record
;
2023-07-31 deposited with the CCDC.	2023-10-18 downloaded from the CCDC.
;
_cell_angle_alpha 90
_cell_angle_beta 92.9420(10)
_cell_angle_gamma 90
_cell_formula_units_Z 8
_cell_length_a 19.6119(2)
_cell_length_b 16.7818(2)
_cell_length_c 10.16150(10)
_cell_measurement_reflns_used 12503
_cell_measurement_temperature 100.00(10)
_cell_measurement_theta_max 68.2570
_cell_measurement_theta_min 2.2270
_cell_volume 3339.98(6)
_computing_cell_refinement 'CrysAlisPro 1.171.41.93a (Rigaku OD, 2020)'
_computing_data_collection 'CrysAlisPro 1.171.41.93a (Rigaku OD, 2020)'
_computing_data_reduction 'CrysAlisPro 1.171.41.93a (Rigaku OD, 2020)'
_computing_molecular_graphics 'Olex2 (Dolomanov et al., 2009)'
_computing_publication_material 'Olex2 (Dolomanov et al., 2009)'
_computing_structure_refinement 'ShelXL (Sheldrick, 2015)'
_computing_structure_solution 'ShelXT (Sheldrick, 2015)'
_diffrn_ambient_environment N~2~
_diffrn_ambient_temperature 100.00(10)
_diffrn_detector 'Hybrid Pixel Array Detector'
_diffrn_detector_area_resol_mean 10.0000
_diffrn_detector_type HyPix3000
_diffrn_measured_fraction_theta_full 0.982
_diffrn_measured_fraction_theta_max 0.978
_diffrn_measurement_details
;
List of Runs (angles in degrees, time in seconds):

  # Type    Start    End  Width  t~exp~   \w     \q     \k     \f   Frames
#--------------------------------------------------------------------------
  1  \w     14.00 110.00   0.50    0.20    --   41.08  77.00   1.00  192
  2  \w    -27.00  68.00   0.50    0.20    --   41.08 -77.00-123.00  190
  3  \w   -151.00 -55.00   0.50    2.22    --  -82.50 -77.00-123.00  192
  4  \w   -105.00 -14.00   0.50    2.22    --  -82.50  77.00   1.00  182
  5  \w     70.00 165.00   0.50    2.22    --   96.67  77.00   1.00  190
  6  \w     28.00 105.00   0.50    2.22    --   96.67 -77.00-123.00  154
  7  \w    -68.00  28.00   0.50    0.20    --  -41.08  77.00   1.00  192
  8  \w    -96.00 -19.00   0.50    0.20    --  -41.08 138.00  30.00  154
  9  \w   -110.00 -14.00   0.50    0.20    --  -41.08 -77.00-123.00  192
 10  \w   -110.00 -14.00   0.50    0.20    --  -41.08 -77.00 -90.00  192
 11  \w    -31.00  29.00   0.50    0.20    --  -41.08  25.00-180.00  120
 12  \w    -24.00  34.00   0.50    0.20    --  -41.08  12.00 120.00  116
 13  \w     41.00 100.00   0.50    0.20    --   41.08-138.00-120.00  118
 14  \w     18.00  79.00   0.50    0.20    --   41.08-104.00 120.00  122
 15  \w    -47.00 -15.00   0.50    2.22    --  -82.50  42.00-120.00   64
 16  \w    -68.00 -14.00   0.50    2.22    --  -82.50  59.00 120.00  108
 17  \w    -47.00 -15.00   0.50    2.22    --  -82.50  42.00-150.00   64
 18  \w     83.00 164.00   0.50    2.22    --   96.67  33.00 -60.00  162
 19  \w     29.00  68.00   0.50    2.22    --   96.67 -59.00-180.00   78
 20  \w     29.00  83.00   0.50    2.22    --   96.67 -68.00  60.00  108
 21  \w     30.00  57.00   0.50    2.22    --   96.67 -50.00 150.00   54
 22  \w     28.00 105.00   0.50    2.22    --   96.67 -77.00  90.00  154
 23  \w     83.00 164.00   0.50    2.22    --   96.67  33.00  30.00  162
 24  \w     29.00  83.00   0.50    2.22    --   96.67 -68.00 150.00  108
 25  \w     29.00  68.00   0.50    2.22    --   96.67 -59.00 -90.00   78
 26  \w     30.00  57.00   0.50    2.22    --   96.67 -50.00 -60.00   54
 27  \w     32.00 109.00   0.50    2.22    --   96.67-117.00  90.00  154
 28  \w     30.00  68.00   0.50    2.22    --   96.67 -59.00-120.00   76
 29  \w     31.00  57.00   0.50    2.22    --   96.67 -50.00  30.00   52
 30  \w     31.00  57.00   0.50    2.22    --   96.67 -50.00 -90.00   52
 31  \w     59.00 105.00   0.50    2.22    --   96.67 -77.00 -90.00   92
 32  \w     30.00  55.00   0.50    2.22    --   96.67 -50.00-180.00   50
 33  \w     33.00  64.00   0.50    2.22    --   96.67 -59.00 -60.00   62
 34  \w    111.00 169.00   0.50    2.22    --   96.67  96.00-120.00  116
 35  \w     86.00 159.00   0.50    2.22    --   96.67  77.00 -30.00  146
 36  \w     31.00  56.00   0.50    2.22    --   96.67 -50.00-120.00   50
;
_diffrn_measurement_device 'four-circle diffractometer'
_diffrn_measurement_device_type 'XtaLAB Synergy, Dualflex, HyPix3000'
_diffrn_measurement_method '\w scans'
_diffrn_orient_matrix_type 'CrysAlisPro convention (1999,Acta A55,543-557)'
_diffrn_orient_matrix_UB_11 -0.0659817000
_diffrn_orient_matrix_UB_12 0.0376015000
_diffrn_orient_matrix_UB_13 0.0484343000
_diffrn_orient_matrix_UB_21 -0.0422935000
_diffrn_orient_matrix_UB_22 -0.0666983000
_diffrn_orient_matrix_UB_23 -0.0687135000
_diffrn_orient_matrix_UB_31 0.0068640000
_diffrn_orient_matrix_UB_32 -0.0506271000
_diffrn_orient_matrix_UB_33 0.1263460000
_diffrn_radiation_monochromator mirror
_diffrn_radiation_probe x-ray
_diffrn_radiation_type 'Cu K\a'
_diffrn_radiation_wavelength 1.54184
_diffrn_reflns_av_R_equivalents 0.0461
_diffrn_reflns_av_unetI/netI 0.0278
_diffrn_reflns_Laue_measured_fraction_full 0.982
_diffrn_reflns_Laue_measured_fraction_max 0.978
_diffrn_reflns_limit_h_max 23
_diffrn_reflns_limit_h_min -22
_diffrn_reflns_limit_k_max 12
_diffrn_reflns_limit_k_min -20
_diffrn_reflns_limit_l_max 12
_diffrn_reflns_limit_l_min -11
_diffrn_reflns_number 21443
_diffrn_reflns_point_group_measured_fraction_full 0.982
_diffrn_reflns_point_group_measured_fraction_max 0.978
_diffrn_reflns_theta_full 67.684
_diffrn_reflns_theta_max 68.153
_diffrn_reflns_theta_min 2.256
_diffrn_source 'micro-focus sealed X-ray tube'
_diffrn_source_type 'PhotonJet (Cu) X-ray Source'
_exptl_absorpt_coefficient_mu 1.872
_exptl_absorpt_correction_T_max 1.00000
_exptl_absorpt_correction_T_min 0.69862
_exptl_absorpt_correction_type multi-scan
_exptl_absorpt_process_details
;
CrysAlisPro 1.171.41.93a (Rigaku Oxford Diffraction, 2020)
Empirical absorption correction using spherical harmonics,
implemented in SCALE3 ABSPACK scaling algorithm.
;
_exptl_crystal_colour 'dull light white'
_exptl_crystal_colour_lustre dull
_exptl_crystal_colour_modifier light
_exptl_crystal_colour_primary white
_exptl_crystal_density_diffrn 1.314
_exptl_crystal_description block
_exptl_crystal_F_000 1392
_exptl_crystal_size_max 0.5
_exptl_crystal_size_mid 0.2
_exptl_crystal_size_min 0.1
_refine_diff_density_max 0.414
_refine_diff_density_min -0.429
_refine_diff_density_rms 0.067
_refine_ls_extinction_method none
_refine_ls_goodness_of_fit_ref 1.132
_refine_ls_hydrogen_treatment constr
_refine_ls_matrix_type full
_refine_ls_number_parameters 419
_refine_ls_number_reflns 5962
_refine_ls_number_restraints 0
_refine_ls_restrained_S_all 1.132
_refine_ls_R_factor_all 0.0709
_refine_ls_R_factor_gt 0.0589
_refine_ls_shift/su_max 0.001
_refine_ls_shift/su_mean 0.000
_refine_ls_structure_factor_coef Fsqd
_refine_ls_weighting_details 'w=1/[\s^2^(Fo^2^)+(0.0680P)^2^+5.3066P] where P=(Fo^2^+2Fc^2^)/3'
_refine_ls_weighting_scheme calc
_refine_ls_wR_factor_gt 0.1577
_refine_ls_wR_factor_ref 0.1691
_reflns_Friedel_coverage 0.000
_reflns_number_gt 4998
_reflns_number_total 5962
_reflns_threshold_expression 'I > 2\s(I)'
_cod_data_source_file d3gc03303a2.cif
_cod_data_source_block pc-monoester_test01
_cod_depositor_comments
;
Adding full bibliography for 7247529--7247533.cif.

2024-12-16
Z value and formula fixed to values more according to usual
chemical conventions.                 miguel
;
_cod_original_formula_sum 'C36 H36 O8 S2'
_cod_original_formula_weight 660.77
_cod_original_formula_moiety '2(C18 H18 O4 S)'
_cod_original_formula_units_Z 4
_cod_database_code 7247533
_shelx_shelxl_version_number 2018/3
_chemical_oxdiff_formula 'C18 H18 O4 S'
_chemical_oxdiff_usercomment 100K
_shelx_space_group_comment
;
The symmetry employed for this shelxl refinement is uniquely defined
by the following loop, which should always be used as a source of
symmetry information in preference to the above space-group names.
They are only intended as comments.
;
_reflns_odcompleteness_completeness 98.35
_reflns_odcompleteness_iscentric 1
_reflns_odcompleteness_theta 66.97
_olex2_refinement_description
;
1. Others
 Fixed Uiso: H00B(0.036) H00D(0.036) H00E(0.038) H00H(0.039) H00I(0.044)
 H00J(0.04) H00K(0.036) H00L(0.036) H00M(0.041) H00O(0.043) H00R(0.046)
 H00S(0.046) H00T(0.046) H00A(0.055) H00C(0.055) H00F(0.055) H00X(0.051)
 H00Y(0.054) H00Z(0.051) H01A(0.067) H01B(0.067) H01C(0.067) H011(0.057)
 H012(0.054) H013(0.051) H014(0.054) H015(0.052) H016(0.055) H017(0.059)
 H018(0.059) H01G(0.087) H01H(0.087) H01I(0.087) H01D(0.09) H01E(0.09)
 H01F(0.09)
 Fixed X: H00B(0.792308) H00D(0.856472) H00E(0.626998) H00H(0.695022)
 H00I(0.998367) H00J(0.506661) H00K(0.879665) H00L(0.602477) H00M(0.630863)
 H00O(0.536809) H00R(0.893258) H00S(0.660928) H00T(0.807487) H00A(0.635754)
 H00C(0.618047) H00F(0.585737) H00X(1.012878) H00Y(0.786111) H00Z(0.839222)
 H01A(0.613577) H01B(0.673086) H01C(0.598739) H011(0.761644) H012(0.90871)
 H013(0.745861) H014(0.675475) H015(0.559318) H016(0.789182) H017(0.812739)
 H018(0.573819) H01G(0.939822) H01H(0.961495) H01I(1.018378) H01D(0.891567)
 H01E(0.834872) H01F(0.858938)
 Fixed Y: H00B(0.719976) H00D(0.832047) H00E(0.354458) H00H(0.242256)
 H00I(0.687152) H00J(0.145345) H00K(0.788454) H00L(0.300996) H00M(0.096641)
 H00O(0.024149) H00R(0.552963) H00S(-0.024322) H00T(0.959339) H00A(0.742642)
 H00C(0.827439) H00F(0.747955) H00X(0.575256) H00Y(1.090951) H00Z(0.90263)
 H01A(-0.085678) H01B(-0.096951) H01C(-0.132801) H011(0.579802) H012(0.441651)
 H013(0.453589) H014(0.638789) H015(0.441486) H016(1.128587) H017(1.033375)
 H018(0.570022) H01G(0.428304) H01H(0.376555) H01I(0.422974) H01D(0.249223)
 H01E(0.248335) H01F(0.331127)
 Fixed Z: H00B(0.548759) H00D(0.624273) H00E(0.286468) H00H(0.355736)
 H00I(0.280082) H00J(0.607017) H00K(0.351162) H00L(0.552761) H00M(0.308938)
 H00O(0.705402) H00R(0.533784) H00S(0.410069) H00T(0.665793) H00A(0.250145)
 H00C(0.311843) H00F(0.369414) H00X(0.14979) H00Y(0.603388) H00Z(0.286281)
 H01A(0.72994) H01B(0.629535) H01C(0.594573) H011(0.465781) H012(0.401584)
 H013(0.375023) H014(0.5826) H015(0.524276) H016(0.381921) H017(0.224197)
 H018(0.609003) H01G(0.097389) H01H(0.22505) H01I(0.147588) H01D(0.581998)
 H01E(0.689781) H01F(0.629272)
;
_olex2_submission_special_instructions 'No special instructions were received'
_oxdiff_exptl_absorpt_empirical_details
;
Empirical correction (ABSPACK) includes:
- Absorption correction using spherical harmonics
- Frame scaling
;
_oxdiff_exptl_absorpt_empirical_full_max 1.540
_oxdiff_exptl_absorpt_empirical_full_min 0.527

loop_
_space_group_symop_operation_xyz
'x, y, z'
'-x, y+1/2, -z+1/2'
'-x, -y, -z'
'x, -y-1/2, z-1/2'

loop_
_atom_site_label
_atom_site_type_symbol
_atom_site_fract_x
_atom_site_fract_y
_atom_site_fract_z
_atom_site_U_iso_or_equiv
_atom_site_adp_type
_atom_site_occupancy
_atom_site_site_symmetry_order
_atom_site_calc_flag
_atom_site_refinement_flags_posn
_atom_site_refinement_flags_adp
_atom_site_refinement_flags_occupancy
_atom_site_disorder_assembly
_atom_site_disorder_group
S001 S 0.54845(4) 0.22635(4) 0.38032(7) 0.0294(2) Uani 1 1 d . . . . .
S002 S 0.93739(4) 0.71445(5) 0.52157(7) 0.0308(2) Uani 1 1 d . . . . .
O003 O 0.48305(10) 0.25369(14) 0.4199(2) 0.0353(5) Uani 1 1 d . . . . .
O004 O 0.56051(11) 0.22335(13) 0.2428(2) 0.0367(5) Uani 1 1 d . . . . .
O005 O 0.99980(11) 0.75892(14) 0.5198(2) 0.0391(5) Uani 1 1 d . . . . .
O006 O 0.91418(11) 0.68815(14) 0.6460(2) 0.0382(5) Uani 1 1 d . . . . .
O007 O 0.68422(10) 0.76343(14) 0.4249(2) 0.0358(5) Uani 1 1 d . . . . .
O008 O 0.72247(11) 0.31699(15) 0.6460(2) 0.0402(5) Uani 1 1 d . . . . .
O009 O 0.75407(12) 0.78391(18) 0.2617(2) 0.0490(7) Uani 1 1 d . . . . .
O00A O 0.79664(11) 0.26827(16) 0.5060(3) 0.0497(7) Uani 1 1 d . . . . .
C00B C 0.80021(15) 0.76177(18) 0.4811(3) 0.0299(6) Uani 1 1 d . . . . .
H00B H 0.792308 0.719976 0.548759 0.036 Uiso 1 1 calc R . . . .
C00C C 0.94477(15) 0.63011(19) 0.4197(3) 0.0319(7) Uani 1 1 d . . . . .
C00D C 0.84072(14) 0.83498(19) 0.5292(3) 0.0303(6) Uani 1 1 d . . . . .
H00D H 0.856472 0.832047 0.624273 0.036 Uiso 1 1 calc R . . . .
C00E C 0.64133(15) 0.35381(19) 0.3823(3) 0.0316(7) Uani 1 1 d . . . . .
H00E H 0.626998 0.354458 0.286468 0.038 Uiso 1 1 calc R . . . .
C00F C 0.82636(15) 0.91783(19) 0.4822(3) 0.0330(7) Uani 1 1 d . . . . .
C00G C 0.65151(16) 0.43430(19) 0.4420(3) 0.0334(7) Uani 1 1 d . . . . .
C00H C 0.68386(15) 0.28146(18) 0.4256(3) 0.0322(7) Uani 1 1 d . . . . .
H00H H 0.695022 0.242256 0.355736 0.039 Uiso 1 1 calc R . . . .
C00I C 0.98020(16) 0.6372(2) 0.3049(3) 0.0363(7) Uani 1 1 d . . . . .
H00I H 0.998367 0.687152 0.280082 0.044 Uiso 1 1 calc R . . . .
C00J C 0.53804(15) 0.11089(19) 0.5672(3) 0.0333(7) Uani 1 1 d . . . . .
H00J H 0.506661 0.145345 0.607017 0.040 Uiso 1 1 calc R . . . .
C00K C 0.87287(15) 0.77292(18) 0.4446(3) 0.0296(6) Uani 1 1 d . . . . .
H00K H 0.879665 0.788454 0.351162 0.036 Uiso 1 1 calc R . . . .
C00L C 0.61024(15) 0.28824(18) 0.4586(3) 0.0302(6) Uani 1 1 d . . . . .
H00L H 0.602477 0.300996 0.552761 0.036 Uiso 1 1 calc R . . . .
C00M C 0.61204(15) 0.08199(19) 0.3898(3) 0.0339(7) Uani 1 1 d . . . . .
H00M H 0.630863 0.096641 0.308938 0.041 Uiso 1 1 calc R . . . .
C00N C 0.56618(14) 0.13192(18) 0.4490(3) 0.0312(6) Uani 1 1 d . . . . .
C00O C 0.55640(16) 0.0392(2) 0.6255(3) 0.0360(7) Uani 1 1 d . . . . .
H00O H 0.536809 0.024149 0.705402 0.043 Uiso 1 1 calc R . . . .
C00P C 0.74548(15) 0.77084(18) 0.3745(3) 0.0292(6) Uani 1 1 d . . . . .
C00Q C 0.73465(15) 0.29087(18) 0.5391(3) 0.0334(7) Uani 1 1 d . . . . .
C00R C 0.91773(16) 0.5575(2) 0.4558(3) 0.0386(7) Uani 1 1 d . . . . .
H00R H 0.893258 0.552963 0.533784 0.046 Uiso 1 1 calc R . . . .
C00S C 0.62993(16) 0.0104(2) 0.4504(3) 0.0382(7) Uani 1 1 d . . . . .
H00S H 0.660928 -0.024322 0.410069 0.046 Uiso 1 1 calc R . . . .
C00T C 0.80971(16) 0.9744(2) 0.5760(3) 0.0387(7) Uani 1 1 d . . . . .
H00T H 0.807487 0.959339 0.665793 0.046 Uiso 1 1 calc R . . . .
C00U C 0.62626(15) 0.7710(2) 0.3315(3) 0.0370(7) Uani 1 1 d . . . . .
H00A H 0.635754 0.742642 0.250145 0.055 Uiso 1 1 calc GR . . . .
H00C H 0.618047 0.827439 0.311843 0.055 Uiso 1 1 calc GR . . . .
H00F H 0.585737 0.747955 0.369414 0.055 Uiso 1 1 calc GR . . . .
C00V C 0.96226(17) 0.4969(2) 0.2611(3) 0.0427(8) Uani 1 1 d . . . . .
C00W C 0.60324(16) -0.0114(2) 0.5693(3) 0.0376(7) Uani 1 1 d . . . . .
C00X C 0.98851(17) 0.5706(2) 0.2278(3) 0.0427(8) Uani 1 1 d . . . . .
H00X H 1.012878 0.575256 0.149790 0.051 Uiso 1 1 calc R . . . .
C00Y C 0.79643(17) 1.0525(2) 0.5387(4) 0.0454(8) Uani 1 1 d . . . . .
H00Y H 0.786111 1.090951 0.603388 0.054 Uiso 1 1 calc R . . . .
C00Z C 0.82789(18) 0.9405(2) 0.3511(4) 0.0426(8) Uani 1 1 d . . . . .
H00Z H 0.839222 0.902630 0.286281 0.051 Uiso 1 1 calc R . . . .
C010 C 0.62398(18) -0.0885(2) 0.6367(4) 0.0449(8) Uani 1 1 d . . . . .
H01A H 0.613577 -0.085678 0.729940 0.067 Uiso 1 1 calc GR . . . .
H01B H 0.673086 -0.096951 0.629535 0.067 Uiso 1 1 calc GR . . . .
H01C H 0.598739 -0.132801 0.594573 0.067 Uiso 1 1 calc GR . . . .
C011 C 0.72018(19) 0.5520(2) 0.4771(4) 0.0475(9) Uani 1 1 d . . . . .
H011 H 0.761644 0.579802 0.465781 0.057 Uiso 1 1 calc R . . . .
C012 C 0.92688(18) 0.4916(2) 0.3767(4) 0.0454(8) Uani 1 1 d . . . . .
H012 H 0.908710 0.441651 0.401584 0.054 Uiso 1 1 calc R . . . .
C013 C 0.71097(18) 0.4766(2) 0.4242(4) 0.0422(8) Uani 1 1 d . . . . .
H013 H 0.745861 0.453589 0.375023 0.051 Uiso 1 1 calc R . . . .
C014 C 0.66924(19) 0.5869(2) 0.5464(4) 0.0449(8) Uani 1 1 d . . . . .
H014 H 0.675475 0.638789 0.582600 0.054 Uiso 1 1 calc R . . . .
C015 C 0.60049(18) 0.4696(2) 0.5115(4) 0.0433(8) Uani 1 1 d . . . . .
H015 H 0.559318 0.441486 0.524276 0.052 Uiso 1 1 calc R . . . .
C016 C 0.79811(18) 1.0750(2) 0.4074(4) 0.0460(9) Uani 1 1 d . . . . .
H016 H 0.789182 1.128587 0.381921 0.055 Uiso 1 1 calc R . . . .
C017 C 0.8128(2) 1.0187(2) 0.3145(4) 0.0491(9) Uani 1 1 d . . . . .
H017 H 0.812739 1.033375 0.224197 0.059 Uiso 1 1 calc R . . . .
C018 C 0.6093(2) 0.5459(2) 0.5626(4) 0.0494(9) Uani 1 1 d . . . . .
H018 H 0.573819 0.570022 0.609003 0.059 Uiso 1 1 calc R . . . .
C019 C 0.9713(2) 0.4249(3) 0.1753(4) 0.0579(11) Uani 1 1 d . . . . .
H01G H 0.939822 0.428304 0.097389 0.087 Uiso 1 1 calc GR . . . .
H01H H 0.961495 0.376555 0.225050 0.087 Uiso 1 1 calc GR . . . .
H01I H 1.018378 0.422974 0.147588 0.087 Uiso 1 1 calc GR . . . .
C01A C 0.84982(18) 0.2748(3) 0.6102(5) 0.0598(12) Uani 1 1 d . . . . .
H01D H 0.891567 0.249223 0.581998 0.090 Uiso 1 1 calc GR . . . .
H01E H 0.834872 0.248335 0.689781 0.090 Uiso 1 1 calc GR . . . .
H01F H 0.858938 0.331127 0.629272 0.090 Uiso 1 1 calc GR . . . .

loop_
_atom_site_aniso_label
_atom_site_aniso_U_11
_atom_site_aniso_U_22
_atom_site_aniso_U_33
_atom_site_aniso_U_23
_atom_site_aniso_U_13
_atom_site_aniso_U_12
S001 0.0253(4) 0.0349(4) 0.0278(4) 0.0001(3) 0.0002(3) -0.0024(3)
S002 0.0250(4) 0.0420(4) 0.0254(4) 0.0000(3) 0.0015(3) 0.0044(3)
O003 0.0265(11) 0.0433(12) 0.0359(12) 0.0010(10) 0.0000(9) 0.0003(9)
O004 0.0401(12) 0.0436(13) 0.0263(12) -0.0001(9) 0.0017(9) -0.0031(10)
O005 0.0269(11) 0.0491(13) 0.0411(13) -0.0056(11) 0.0000(9) 0.0017(10)
O006 0.0369(12) 0.0515(14) 0.0265(11) 0.0041(10) 0.0044(9) 0.0096(10)
O007 0.0242(10) 0.0472(13) 0.0360(13) 0.0023(10) 0.0023(9) -0.0006(9)
O008 0.0299(11) 0.0521(14) 0.0384(13) 0.0000(11) -0.0004(9) -0.0007(10)
O009 0.0308(12) 0.090(2) 0.0263(13) 0.0053(12) 0.0020(9) 0.0045(12)
O00A 0.0250(11) 0.0593(16) 0.0645(18) -0.0216(13) -0.0016(11) 0.0052(10)
C00B 0.0260(15) 0.0375(16) 0.0263(15) 0.0012(12) 0.0032(12) 0.0006(12)
C00C 0.0263(14) 0.0434(17) 0.0258(15) 0.0005(13) -0.0008(11) 0.0079(13)
C00D 0.0245(14) 0.0435(17) 0.0228(14) -0.0003(13) 0.0025(11) 0.0003(12)
C00E 0.0293(15) 0.0384(17) 0.0271(15) 0.0015(13) 0.0003(12) -0.0036(13)
C00F 0.0244(14) 0.0356(16) 0.0388(17) -0.0031(13) 0.0005(12) -0.0006(12)
C00G 0.0342(16) 0.0357(16) 0.0301(16) 0.0020(13) -0.0019(12) 0.0000(13)
C00H 0.0277(15) 0.0340(16) 0.0351(17) -0.0044(13) 0.0041(12) -0.0019(12)
C00I 0.0292(15) 0.0488(19) 0.0309(16) -0.0013(14) 0.0021(12) 0.0045(14)
C00J 0.0299(15) 0.0383(17) 0.0315(16) -0.0052(13) -0.0006(12) -0.0040(13)
C00K 0.0267(15) 0.0361(16) 0.0265(16) 0.0035(12) 0.0054(12) 0.0016(12)
C00L 0.0294(15) 0.0349(16) 0.0263(15) -0.0017(12) 0.0023(12) -0.0003(12)
C00M 0.0295(15) 0.0405(17) 0.0318(16) -0.0026(13) 0.0022(12) -0.0036(13)
C00N 0.0254(14) 0.0348(16) 0.0330(16) -0.0019(13) -0.0031(12) -0.0035(12)
C00O 0.0362(16) 0.0406(17) 0.0309(16) 0.0007(14) -0.0011(12) -0.0072(14)
C00P 0.0256(14) 0.0357(16) 0.0262(16) -0.0006(12) 0.0024(12) 0.0011(12)
C00Q 0.0274(15) 0.0311(16) 0.0417(19) -0.0017(14) 0.0020(13) -0.0021(12)
C00R 0.0311(16) 0.0474(19) 0.0372(18) 0.0038(15) 0.0014(13) 0.0030(14)
C00S 0.0335(16) 0.0354(17) 0.0454(19) -0.0068(14) 0.0005(14) -0.0012(13)
C00T 0.0313(16) 0.0441(19) 0.0401(18) -0.0089(15) -0.0032(13) -0.0009(14)
C00U 0.0247(15) 0.0472(19) 0.0384(19) 0.0005(14) -0.0026(13) -0.0001(13)
C00V 0.0344(17) 0.050(2) 0.042(2) -0.0077(16) -0.0106(14) 0.0135(15)
C00W 0.0304(16) 0.0360(17) 0.0453(19) -0.0014(14) -0.0091(13) -0.0054(13)
C00X 0.0350(17) 0.061(2) 0.0322(17) -0.0047(16) -0.0003(13) 0.0126(16)
C00Y 0.0366(18) 0.0419(19) 0.057(2) -0.0126(17) -0.0053(15) 0.0017(15)
C00Z 0.0471(19) 0.0391(18) 0.0424(19) -0.0001(15) 0.0090(15) 0.0052(15)
C010 0.0430(19) 0.0390(18) 0.052(2) 0.0021(16) -0.0090(16) -0.0036(15)
C011 0.0440(19) 0.043(2) 0.056(2) 0.0019(17) 0.0008(16) -0.0096(16)
C012 0.0384(18) 0.0418(19) 0.055(2) 0.0006(16) -0.0089(16) 0.0031(15)
C013 0.0376(18) 0.0406(18) 0.049(2) -0.0021(16) 0.0090(15) -0.0039(14)
C014 0.054(2) 0.0366(18) 0.043(2) -0.0019(15) -0.0024(16) -0.0061(16)
C015 0.0371(18) 0.0412(19) 0.052(2) -0.0046(16) 0.0067(15) -0.0036(14)
C016 0.0388(18) 0.0357(18) 0.063(2) 0.0003(17) 0.0005(16) 0.0019(15)
C017 0.054(2) 0.047(2) 0.047(2) 0.0071(17) 0.0092(17) 0.0029(17)
C018 0.050(2) 0.047(2) 0.052(2) -0.0073(17) 0.0107(17) 0.0011(17)
C019 0.054(2) 0.059(2) 0.058(2) -0.020(2) -0.0178(19) 0.0182(19)
C01A 0.0285(18) 0.068(3) 0.082(3) -0.026(2) -0.0071(18) 0.0086(17)

loop_
_atom_type_symbol
_atom_type_description
_atom_type_scat_dispersion_real
_atom_type_scat_dispersion_imag
_atom_type_scat_source
C C 0.0181 0.0091 'International Tables Vol C Tables 4.2.6.8 and 6.1.1.4'
H H 0.0000 0.0000 'International Tables Vol C Tables 4.2.6.8 and 6.1.1.4'
O O 0.0492 0.0322 'International Tables Vol C Tables 4.2.6.8 and 6.1.1.4'
S S 0.3331 0.5567 'International Tables Vol C Tables 4.2.6.8 and 6.1.1.4'

loop_
_geom_angle_atom_site_label_1
_geom_angle_atom_site_label_2
_geom_angle_atom_site_label_3
_geom_angle
_geom_angle_site_symmetry_1
_geom_angle_site_symmetry_3
_geom_angle_publ_flag
O003 S001 C00L 106.83(14) . . ?
O003 S001 C00N 109.71(14) . . ?
O004 S001 O003 118.61(13) . . ?
O004 S001 C00L 108.58(14) . . ?
O004 S001 C00N 108.47(14) . . ?
C00L S001 C00N 103.62(14) . . ?
O005 S002 O006 118.72(14) . . ?
O005 S002 C00C 108.32(14) . . ?
O005 S002 C00K 107.45(14) . . ?
O006 S002 C00C 108.03(15) . . ?
O006 S002 C00K 108.11(14) . . ?
C00K S002 C00C 105.44(14) . . ?
C00P O007 C00U 115.6(2) . . ?
C00Q O00A C01A 115.2(3) . . ?
C00K C00B C00D 59.69(19) . . ?
C00P C00B C00D 119.5(3) . . ?
C00P C00B C00K 117.6(3) . . ?
C00I C00C S002 118.8(3) . . ?
C00R C00C S002 120.4(2) . . ?
C00R C00C C00I 120.7(3) . . ?
C00F C00D C00B 124.0(3) . . ?
C00F C00D C00K 122.6(3) . . ?
C00K C00D C00B 59.25(19) . . ?
C00G C00E C00H 123.0(3) . . ?
C00G C00E C00L 120.4(3) . . ?
C00L C00E C00H 59.7(2) . . ?
C00T C00F C00D 117.5(3) . . ?
C00Z C00F C00D 123.4(3) . . ?
C00Z C00F C00T 119.1(3) . . ?
C013 C00G C00E 120.5(3) . . ?
C013 C00G C015 118.8(3) . . ?
C015 C00G C00E 120.6(3) . . ?
C00L C00H C00E 59.1(2) . . ?
C00Q C00H C00E 118.1(3) . . ?
C00Q C00H C00L 115.5(3) . . ?
C00X C00I C00C 119.0(3) . . ?
C00O C00J C00N 119.0(3) . . ?
C00B C00K S002 119.5(2) . . ?
C00B C00K C00D 61.06(19) . . ?
C00D C00K S002 116.4(2) . . ?
C00E C00L S001 119.5(2) . . ?
C00E C00L C00H 61.2(2) . . ?
C00H C00L S001 120.2(2) . . ?
C00S C00M C00N 119.0(3) . . ?
C00J C00N S001 119.4(2) . . ?
C00M C00N S001 119.4(2) . . ?
C00M C00N C00J 121.0(3) . . ?
C00J C00O C00W 121.2(3) . . ?
O007 C00P C00B 109.9(2) . . ?
O009 C00P O007 124.2(3) . . ?
O009 C00P C00B 125.9(3) . . ?
O008 C00Q O00A 123.7(3) . . ?
O008 C00Q C00H 125.4(3) . . ?
O00A C00Q C00H 110.9(3) . . ?
C012 C00R C00C 119.1(3) . . ?
C00M C00S C00W 121.1(3) . . ?
C00Y C00T C00F 120.3(3) . . ?
C00X C00V C012 117.9(3) . . ?
C00X C00V C019 121.2(3) . . ?
C012 C00V C019 120.9(4) . . ?
C00O C00W C010 120.2(3) . . ?
C00S C00W C00O 118.7(3) . . ?
C00S C00W C010 121.0(3) . . ?
C00I C00X C00V 121.9(3) . . ?
C00T C00Y C016 120.4(3) . . ?
C00F C00Z C017 120.1(3) . . ?
C013 C011 C014 120.2(3) . . ?
C00R C012 C00V 121.5(3) . . ?
C011 C013 C00G 120.8(3) . . ?
C018 C014 C011 119.5(3) . . ?
C00G C015 C018 120.4(3) . . ?
C017 C016 C00Y 119.3(3) . . ?
C016 C017 C00Z 120.9(4) . . ?
C014 C018 C015 120.3(3) . . ?

loop_
_geom_bond_atom_site_label_1
_geom_bond_atom_site_label_2
_geom_bond_distance
_geom_bond_site_symmetry_2
_geom_bond_publ_flag
S001 O003 1.439(2) . ?
S001 O004 1.430(2) . ?
S001 C00L 1.755(3) . ?
S001 C00N 1.759(3) . ?
S002 O005 1.434(2) . ?
S002 O006 1.435(2) . ?
S002 C00C 1.764(3) . ?
S002 C00K 1.753(3) . ?
O007 C00P 1.336(4) . ?
O007 C00U 1.448(4) . ?
O008 C00Q 1.207(4) . ?
O009 C00P 1.187(4) . ?
O00A C00Q 1.333(4) . ?
O00A C01A 1.452(5) . ?
C00B C00D 1.530(4) . ?
C00B C00K 1.502(4) . ?
C00B C00P 1.493(4) . ?
C00C C00I 1.393(4) . ?
C00C C00R 1.387(5) . ?
C00D C00F 1.492(4) . ?
C00D C00K 1.509(4) . ?
C00E C00G 1.490(4) . ?
C00E C00H 1.525(4) . ?
C00E C00L 1.494(4) . ?
C00F C00T 1.396(4) . ?
C00F C00Z 1.387(5) . ?
C00G C013 1.385(5) . ?
C00G C015 1.387(5) . ?
C00H C00L 1.503(4) . ?
C00H C00Q 1.493(4) . ?
C00I C00X 1.380(5) . ?
C00J C00N 1.392(4) . ?
C00J C00O 1.380(5) . ?
C00M C00N 1.389(4) . ?
C00M C00S 1.388(5) . ?
C00O C00W 1.396(5) . ?
C00R C012 1.384(5) . ?
C00S C00W 1.390(5) . ?
C00T C00Y 1.385(5) . ?
C00V C00X 1.388(5) . ?
C00V C012 1.397(5) . ?
C00V C019 1.506(5) . ?
C00W C010 1.509(5) . ?
C00Y C016 1.389(5) . ?
C00Z C017 1.391(5) . ?
C011 C013 1.382(5) . ?
C011 C014 1.382(5) . ?
C014 C018 1.380(5) . ?
C015 C018 1.390(5) . ?
C016 C017 1.377(5) . ?
